data_4345750
loop_
_publ_author_name
'Chen, Qiu-Fang'
'Zhao, Xin'
'Liu, Quan'
'Jia, Ji-Dong'
'Qiu, Xiao-Ting'
'Song, Ying-Lin'
'Young, David James'
'Zhang, Wen-Hua'
'Lang, Jian-Ping'

_publ_section_title
;
 Tungsten(VI)-Copper(I)-Sulfur Cluster-Supported Metal-Organic Frameworks
 Bridged by in Situ Click-Formed Tetrazolate Ligands.
;
_journal_issue 10
_journal_name_full 'Inorganic chemistry'
_journal_page_first 5669
_journal_page_last 5679
_journal_paper_doi 10.1021/acs.inorgchem.7b00261
_journal_volume 56
_journal_year 2017
_chemical_formula_moiety 'C36 H53 B2 Cu6 N27 S6 W2'
_chemical_formula_sum 'C36 H53 B2 Cu6 N27 S6 W2'
_chemical_formula_weight 1826.97
_space_group_crystal_system trigonal
_space_group_IT_number 167
_space_group_name_Hall '-R 3 2"c'
_space_group_name_H-M_alt 'R -3 c :H'
_symmetry_space_group_name_Hall '-R 3 2"c'
_symmetry_space_group_name_H-M 'R -3 c :H'
_atom_sites_solution_hydrogens mixed
_audit_creation_method SHELXL-2013
_audit_update_record
;
2016-07-14 # Formatted by publCIF

;
_cell_angle_alpha 90
_cell_angle_beta 90
_cell_angle_gamma 120
_cell_formula_units_Z 6
_cell_length_a 12.5054(6)
_cell_length_b 12.5054(6)
_cell_length_c 71.307(5)
_cell_measurement_reflns_used 9645
_cell_measurement_temperature 223(2)
_cell_measurement_theta_max 29.66
_cell_measurement_theta_min 2.96
_cell_volume 9657.4(9)
_computing_cell_refinement 'Bruker D8 Quest'
_computing_data_collection 'Bruker D8 Quest'
_computing_data_reduction 'Bruker D8 Quest'
_computing_molecular_graphics 'SHELXL-2013 (Sheldrick, 2013)'
_computing_publication_material 'publCIF (Westrip, 2010)'
_computing_structure_refinement 'SHELXL-2013 (Sheldrick, 2013)'
_computing_structure_solution 'SHELXL-2013 (Sheldrick, 2013)'
_diffrn_ambient_temperature 223(2)
_diffrn_measured_fraction_theta_full 0.998
_diffrn_measured_fraction_theta_max 0.999
_diffrn_measurement_device_type 'Bruker D8 Quest'
_diffrn_measurement_method 'phi and omega scans'
_diffrn_radiation_type MoK\a
_diffrn_radiation_wavelength 0.71073
_diffrn_reflns_av_R_equivalents 0.0427
_diffrn_reflns_av_unetI/netI 0.0127
_diffrn_reflns_Laue_measured_fraction_full 0.998
_diffrn_reflns_Laue_measured_fraction_max 0.999
_diffrn_reflns_limit_h_max 17
_diffrn_reflns_limit_h_min -17
_diffrn_reflns_limit_k_max 17
_diffrn_reflns_limit_k_min -17
_diffrn_reflns_limit_l_max 99
_diffrn_reflns_limit_l_min -99
_diffrn_reflns_number 85027
_diffrn_reflns_point_group_measured_fraction_full 0.998
_diffrn_reflns_point_group_measured_fraction_max 0.999
_diffrn_reflns_theta_full 25.242
_diffrn_reflns_theta_max 29.712
_diffrn_reflns_theta_min 2.200
_diffrn_standards_decay_% 0
_diffrn_standards_interval_count 0
_diffrn_standards_interval_time 0
_diffrn_standards_number 0
_exptl_absorpt_coefficient_mu 5.745
_exptl_absorpt_correction_T_max 0.563
_exptl_absorpt_correction_T_min 0.557
_exptl_absorpt_correction_type multi-scan
_exptl_absorpt_process_details 'SADABS, Sheldrick, 2008'
_exptl_crystal_colour black
_exptl_crystal_density_diffrn 1.885
_exptl_crystal_description block
_exptl_crystal_F_000 5316
_exptl_crystal_size_max 0.100
_exptl_crystal_size_mid 0.100
_exptl_crystal_size_min 0.100
_refine_diff_density_max 4.896
_refine_diff_density_min -3.403
_refine_diff_density_rms 0.197
_refine_ls_extinction_method none
_refine_ls_goodness_of_fit_ref 1.120
_refine_ls_hydrogen_treatment mixed
_refine_ls_matrix_type full
_refine_ls_number_parameters 125
_refine_ls_number_reflns 3064
_refine_ls_number_restraints 3
_refine_ls_restrained_S_all 1.120
_refine_ls_R_factor_all 0.0441
_refine_ls_R_factor_gt 0.0328
_refine_ls_shift/su_max 0.002
_refine_ls_shift/su_mean 0.000
_refine_ls_structure_factor_coef Fsqd
_refine_ls_weighting_details
;
 w=1/[\s^2^(Fo^2^)+(0.0524P)^2^+123.2626P]
 where P=(Fo^2^+2Fc^2^)/3
;
_refine_ls_weighting_scheme calc
_refine_ls_wR_factor_gt 0.0878
_refine_ls_wR_factor_ref 0.1005
_reflns_Friedel_coverage 0.000
_reflns_number_gt 2619
_reflns_number_total 3064
_reflns_threshold_expression 'I > 2\s(I)'
_cod_data_source_file ic7b00261_si_002.cif
_cod_data_source_block 2
_cod_depositor_comments 'Adding full bibliography for 4345750--4345757.cif.'
_cod_original_cell_volume 9657.4(12)
_cod_database_code 4345750
_publcif_datablock.id {c7b60189-a099-4205-bd39-b4a589d0bf75}

_shelx_space_group_comment
;
The symmetry employed for this shelxl refinement is uniquely defined
by the following loop, which should always be used as a source of
symmetry information in preference to the above space-group names.
They are only intended as comments.
;
_shelx_estimated_absorpt_t_min 0.597
_shelx_estimated_absorpt_t_max 0.597
_shelxl_version_number 2013-2

loop_
_space_group_symop_operation_xyz
'x, y, z'
'-y, x-y, z'
'-x+y, -x, z'
'y, x, -z+1/2'
'x-y, -y, -z+1/2'
'-x, -x+y, -z+1/2'
'x+2/3, y+1/3, z+1/3'
'-y+2/3, x-y+1/3, z+1/3'
'-x+y+2/3, -x+1/3, z+1/3'
'y+2/3, x+1/3, -z+5/6'
'x-y+2/3, -y+1/3, -z+5/6'
'-x+2/3, -x+y+1/3, -z+5/6'
'x+1/3, y+2/3, z+2/3'
'-y+1/3, x-y+2/3, z+2/3'
'-x+y+1/3, -x+2/3, z+2/3'
'y+1/3, x+2/3, -z+7/6'
'x-y+1/3, -y+2/3, -z+7/6'
'-x+1/3, -x+y+2/3, -z+7/6'
'-x, -y, -z'
'y, -x+y, -z'
'x-y, x, -z'
'-y, -x, z-1/2'
'-x+y, y, z-1/2'
'x, x-y, z-1/2'
'-x+2/3, -y+1/3, -z+1/3'
'y+2/3, -x+y+1/3, -z+1/3'
'x-y+2/3, x+1/3, -z+1/3'
'-y+2/3, -x+1/3, z-1/6'
'-x+y+2/3, y+1/3, z-1/6'
'x+2/3, x-y+1/3, z-1/6'
'-x+1/3, -y+2/3, -z+2/3'
'y+1/3, -x+y+2/3, -z+2/3'
'x-y+1/3, x+2/3, -z+2/3'
'-y+1/3, -x+2/3, z+1/6'
'-x+y+1/3, y+2/3, z+1/6'
'x+1/3, x-y+2/3, z+1/6'

loop_
_atom_site_label
_atom_site_type_symbol
_atom_site_fract_x
_atom_site_fract_y
_atom_site_fract_z
_atom_site_U_iso_or_equiv
_atom_site_adp_type
_atom_site_occupancy
_atom_site_site_symmetry_order
_atom_site_calc_flag
_atom_site_refinement_flags_posn
_atom_site_refinement_flags_adp
_atom_site_refinement_flags_occupancy
W1 W 1.0000 1.0000 0.14099(2) 0.01712(9) Uani 1 3 d S T P
Cu1 Cu 0.85744(5) 0.98390(5) 0.11259(2) 0.02522(13) Uani 1 1 d . . .
S1 S 0.97973(9) 1.15703(9) 0.12764(2) 0.02239(19) Uani 1 1 d . . .
N1 N 1.0998(3) 1.1248(3) 0.18113(4) 0.0246(7) Uani 1 1 d . . .
N2 N 1.1255(3) 1.1434(3) 0.16208(5) 0.0249(7) Uani 1 1 d . . .
N3 N 0.7369(3) 0.9638(3) 0.09418(5) 0.0267(7) Uani 1 1 d . . .
N4 N 0.7093(5) 1.0529(4) 0.08973(7) 0.0550(15) Uani 1 1 d . . .
N5 N 1.0000 1.0000 0.0831(3) 0.059(3) Uani 0.5 3 d DS T P
N6 N 1.0000 1.0000 0.0680(3) 0.059(3) Uani 0.5 3 d DS T P
N7 N 1.0000 1.0000 0.0521(3) 0.059(3) Uani 0.5 3 d DS T P
C1 C 1.1736(5) 1.2341(5) 0.21165(7) 0.0413(12) Uani 1 1 d . . .
H1A H 1.0908 1.2131 0.2155 0.062 Uiso 1 1 calc R U .
H1B H 1.2317 1.3177 0.2156 0.062 Uiso 1 1 calc R U .
H1C H 1.1952 1.1772 0.2174 0.062 Uiso 1 1 calc R U .
C2 C 1.1781(4) 1.2251(4) 0.19080(6) 0.0305(9) Uani 1 1 d . . .
C3 C 1.2583(4) 1.3118(4) 0.17822(6) 0.0304(9) Uani 1 1 d . . .
H3 H 1.3234 1.3914 0.1811 0.036 Uiso 1 1 calc R U .
C4 C 1.2242(4) 1.2587(4) 0.16058(6) 0.0276(8) Uani 1 1 d . . .
C5 C 1.2879(5) 1.3202(5) 0.14271(7) 0.0412(12) Uani 1 1 d . . .
H5A H 1.3176 1.2708 0.1366 0.062 Uiso 1 1 calc R U .
H5B H 1.3572 1.4014 0.1455 0.062 Uiso 1 1 calc R U .
H5C H 1.2304 1.3282 0.1345 0.062 Uiso 1 1 calc R U .
C6 C 0.6667 0.8678(5) 0.0833 0.0289(12) Uani 1 2 d S T P
C7 C 0.6667 0.7503(6) 0.0833 0.075(4) Uani 1 2 d S T P
H7A H 0.5840 0.6831 0.0859 0.113 Uiso 0.5 1 calc R U P
H7B H 0.7228 0.7525 0.0929 0.113 Uiso 0.5 1 calc R U P
H7C H 0.6933 0.7378 0.0712 0.113 Uiso 0.5 1 calc R U P
B1 B 1.0000 1.0000 0.18833(11) 0.0279(17) Uani 1 3 d DS T P
H1B1 H 1.0000 1.0000 0.2047(3) 0.042 Uiso 1 3 d DS U P

loop_
_atom_site_aniso_label
_atom_site_aniso_U_11
_atom_site_aniso_U_22
_atom_site_aniso_U_33
_atom_site_aniso_U_23
_atom_site_aniso_U_13
_atom_site_aniso_U_12
W1 0.01888(11) 0.01888(11) 0.01360(13) 0.000 0.000 0.00944(5)
Cu1 0.0254(3) 0.0268(3) 0.0237(2) -0.00449(18) -0.00795(18) 0.0133(2)
S1 0.0265(4) 0.0215(4) 0.0205(4) -0.0015(3) -0.0033(3) 0.0130(4)
N1 0.0294(17) 0.0295(17) 0.0134(13) -0.0029(12) -0.0025(12) 0.0137(15)
N2 0.0251(16) 0.0265(17) 0.0187(15) 0.0005(12) -0.0018(12) 0.0098(14)
N3 0.0277(17) 0.0298(17) 0.0222(15) -0.0043(13) -0.0075(13) 0.0142(15)
N4 0.076(4) 0.039(2) 0.062(3) -0.023(2) -0.047(3) 0.038(3)
N5 0.049(4) 0.049(4) 0.080(8) 0.000 0.000 0.0246(18)
N6 0.049(4) 0.049(4) 0.080(8) 0.000 0.000 0.0246(18)
N7 0.049(4) 0.049(4) 0.080(8) 0.000 0.000 0.0246(18)
C1 0.043(3) 0.051(3) 0.026(2) -0.015(2) -0.0095(19) 0.021(2)
C2 0.031(2) 0.033(2) 0.027(2) -0.0104(17) -0.0099(16) 0.0160(18)
C3 0.029(2) 0.029(2) 0.029(2) -0.0076(17) -0.0098(17) 0.0119(17)
C4 0.0243(19) 0.027(2) 0.0273(19) -0.0035(15) -0.0060(15) 0.0095(16)
C5 0.035(2) 0.037(3) 0.030(2) 0.0014(19) 0.0001(19) 0.001(2)
C6 0.037(3) 0.029(2) 0.024(3) -0.0043(12) -0.009(2) 0.0183(16)
C7 0.114(9) 0.050(3) 0.082(7) -0.038(3) -0.076(7) 0.057(4)
B1 0.036(3) 0.036(3) 0.012(3) 0.000 0.000 0.0180(14)

loop_
_atom_type_symbol
_atom_type_description
_atom_type_scat_dispersion_real
_atom_type_scat_dispersion_imag
_atom_type_scat_source
C C 0.0033 0.0016 'International Tables Vol C Tables 4.2.6.8 and 6.1.1.4'
H H 0.0000 0.0000 'International Tables Vol C Tables 4.2.6.8 and 6.1.1.4'
B B 0.0013 0.0007 'International Tables Vol C Tables 4.2.6.8 and 6.1.1.4'
N N 0.0061 0.0033 'International Tables Vol C Tables 4.2.6.8 and 6.1.1.4'
S S 0.1246 0.1234 'International Tables Vol C Tables 4.2.6.8 and 6.1.1.4'
Cu Cu 0.3201 1.2651 'International Tables Vol C Tables 4.2.6.8 and 6.1.1.4'
W W -0.8490 6.8722 'International Tables Vol C Tables 4.2.6.8 and 6.1.1.4'

loop_
_geom_angle_atom_site_label_1
_geom_angle_atom_site_label_2
_geom_angle_atom_site_label_3
_geom_angle
_geom_angle_site_symmetry_1
_geom_angle_site_symmetry_3
N2 W1 N2 80.68(13) . 3_675
N2 W1 N2 80.68(13) . 2_765
N2 W1 N2 80.68(13) 3_675 2_765
N2 W1 S1 85.85(9) . .
N2 W1 S1 162.72(9) 3_675 .
N2 W1 S1 86.53(9) 2_765 .
N2 W1 S1 162.73(9) . 2_765
N2 W1 S1 86.53(9) 3_675 2_765
N2 W1 S1 85.85(9) 2_765 2_765
S1 W1 S1 104.17(3) . 2_765
N2 W1 S1 86.53(9) . 3_675
N2 W1 S1 85.85(9) 3_675 3_675
N2 W1 S1 162.73(9) 2_765 3_675
S1 W1 S1 104.17(3) . 3_675
S1 W1 S1 104.17(3) 2_765 3_675
N2 W1 Cu1 138.13(9) . .
N2 W1 Cu1 138.95(9) 3_675 .
N2 W1 Cu1 91.77(9) 2_765 .
S1 W1 Cu1 52.47(3) . .
S1 W1 Cu1 52.56(3) 2_765 .
S1 W1 Cu1 105.50(3) 3_675 .
N2 W1 Cu1 138.95(9) . 2_765
N2 W1 Cu1 91.77(9) 3_675 2_765
N2 W1 Cu1 138.13(9) 2_765 2_765
S1 W1 Cu1 105.50(3) . 2_765
S1 W1 Cu1 52.47(3) 2_765 2_765
S1 W1 Cu1 52.56(3) 3_675 2_765
Cu1 W1 Cu1 67.43(2) . 2_765
N2 W1 Cu1 91.76(9) . 3_675
N2 W1 Cu1 138.13(9) 3_675 3_675
N2 W1 Cu1 138.95(9) 2_765 3_675
S1 W1 Cu1 52.56(3) . 3_675
S1 W1 Cu1 105.50(3) 2_765 3_675
S1 W1 Cu1 52.47(3) 3_675 3_675
Cu1 W1 Cu1 67.43(2) . 3_675
Cu1 W1 Cu1 67.43(2) 2_765 3_675
N3 Cu1 S1 125.12(11) . .
N3 Cu1 S1 120.81(12) . 2_765
S1 Cu1 S1 111.05(5) . 2_765
N3 Cu1 W1 172.73(12) . .
S1 Cu1 W1 56.03(3) . .
S1 Cu1 W1 56.00(3) 2_765 .
N3 Cu1 Cu1 130.55(12) . 3_675
S1 Cu1 Cu1 48.51(3) . 3_675
S1 Cu1 Cu1 99.23(3) 2_765 3_675
W1 Cu1 Cu1 56.283(10) . 3_675
N3 Cu1 Cu1 127.69(11) . 2_765
S1 Cu1 Cu1 99.32(3) . 2_765
S1 Cu1 Cu1 48.39(3) 2_765 2_765
W1 Cu1 Cu1 56.283(10) . 2_765
Cu1 Cu1 Cu1 60.0 3_675 2_765
Cu1 S1 Cu1 83.10(4) . 3_675
Cu1 S1 W1 71.50(3) . .
Cu1 S1 W1 71.44(3) 3_675 .
C2 N1 N2 110.4(4) . .
C2 N1 B1 129.1(4) . .
N2 N1 B1 120.4(4) . .
C4 N2 N1 105.5(3) . .
C4 N2 W1 133.8(3) . .
N1 N2 W1 120.4(3) . .
C6 N3 N4 106.4(4) . .
C6 N3 Cu1 129.7(3) . .
N4 N3 Cu1 123.9(3) . .
N4 N4 N3 108.7(2) 18_654 .
N5 N6 N7 180.0 . .
C2 C1 H1A 109.5 . .
C2 C1 H1B 109.5 . .
H1A C1 H1B 109.5 . .
C2 C1 H1C 109.5 . .
H1A C1 H1C 109.5 . .
H1B C1 H1C 109.5 . .
N1 C2 C3 107.9(4) . .
N1 C2 C1 123.2(4) . .
C3 C2 C1 129.0(4) . .
C2 C3 C4 106.6(4) . .
C2 C3 H3 126.7 . .
C4 C3 H3 126.7 . .
N2 C4 C3 109.6(4) . .
N2 C4 C5 125.7(4) . .
C3 C4 C5 124.7(4) . .
C4 C5 H5A 109.5 . .
C4 C5 H5B 109.5 . .
H5A C5 H5B 109.5 . .
C4 C5 H5C 109.5 . .
H5A C5 H5C 109.5 . .
H5B C5 H5C 109.5 . .
N3 C6 N3 109.8(5) 18_654 .
N3 C6 C7 125.1(3) 18_654 .
N3 C6 C7 125.1(3) . .
C6 C7 H7A 109.5 . .
C6 C7 H7B 109.5 . .
H7A C7 H7B 109.5 . .
C6 C7 H7C 109.5 . .
H7A C7 H7C 109.5 . .
H7B C7 H7C 109.5 . .
N1 B1 N1 109.2(3) 2_765 3_675
N1 B1 N1 109.2(3) 2_765 .
N1 B1 N1 109.2(3) 3_675 .
N1 B1 H1B1 109.7(3) 2_765 .
N1 B1 H1B1 109.7(3) 3_675 .
N1 B1 H1B1 109.8(3) . .

loop_
_geom_bond_atom_site_label_1
_geom_bond_atom_site_label_2
_geom_bond_distance
_geom_bond_site_symmetry_2
W1 N2 2.265(3) .
W1 N2 2.265(3) 3_675
W1 N2 2.265(3) 2_765
W1 S1 2.3073(10) .
W1 S1 2.3074(10) 2_765
W1 S1 2.3074(10) 3_675
W1 Cu1 2.6384(5) .
W1 Cu1 2.6384(5) 2_765
W1 Cu1 2.6384(5) 3_675
Cu1 N3 1.919(3) .
Cu1 S1 2.2062(11) .
Cu1 S1 2.2099(11) 2_765
Cu1 Cu1 2.9291(9) 3_675
Cu1 Cu1 2.9291(9) 2_765
S1 Cu1 2.2100(11) 3_675
N1 C2 1.334(5) .
N1 N2 1.388(5) .
N1 B1 1.519(5) .
N2 C4 1.354(5) .
N3 C6 1.325(5) .
N3 N4 1.358(5) .
N4 N4 1.298(8) 18_654
N5 N6 1.076(17) .
N6 N7 1.138(17) .
C1 C2 1.494(6) .
C1 H1A 0.9700 .
C1 H1B 0.9700 .
C1 H1C 0.9700 .
C2 C3 1.378(7) .
C3 C4 1.387(6) .
C3 H3 0.9400 .
C4 C5 1.495(6) .
C5 H5A 0.9700 .
C5 H5B 0.9700 .
C5 H5C 0.9700 .
C6 N3 1.325(5) 18_654
C6 C7 1.469(10) .
C7 H7A 0.9700 .
C7 H7B 0.9700 .
C7 H7C 0.9700 .
B1 N1 1.519(5) 2_765
B1 N1 1.519(5) 3_675
B1 H1B1 1.16(2) .

loop_
_publcif_info_datablock.id
_publcif_info_datablock.publ_exptl
_publcif_info_datablock.publ_geom
_publcif_info_datablock.structure
{c7b60189-a099-4205-bd39-b4a589d0bf75} y y y
